data_4500459
loop_
_publ_author_name
'L\"u, Jian'
'Han, Li-Wei'
'Lin, Jing-Xiang'
'Cao, Rong'

_publ_section_title
;
 Organic Complexes Built by Halogenated Molecules: Unexpectedin SituC--N
 Bond Formation in Metal-Free Solvothermal Conditions
;
_journal_issue 6
_journal_name_full 'Crystal Growth &amp; Design'
_journal_page_first 2035
_journal_paper_doi 10.1021/cg101550w
_journal_volume 11
_journal_year 2011
_chemical_formula_sum 'C21 H26 Br4 N4 O4 S'
_chemical_formula_weight 750.16
_chemical_name_systematic
; 
 ? 
;
_space_group_IT_number 14
_symmetry_cell_setting monoclinic
_symmetry_space_group_name_Hall '-P 2yn'
_symmetry_space_group_name_H-M 'P 1 21/n 1'
_atom_sites_solution_hydrogens geom
_atom_sites_solution_primary direct
_atom_sites_solution_secondary difmap
_audit_creation_method SHELXL-97
_cell_angle_alpha 90.00
_cell_angle_beta 95.190(3)
_cell_angle_gamma 90.00
_cell_formula_units_Z 4
_cell_length_a 10.2780(4)
_cell_length_b 12.0006(3)
_cell_length_c 21.9936(6)
_cell_measurement_temperature 293(2)
_cell_volume 2701.62(15)
_computing_cell_refinement 'CrystalClear (Rigaku Corp., 2000)'
_computing_data_collection 'CrystalClear (Rigaku Corp., 2000)'
_computing_data_reduction 'CrystalClear (Rigaku Corp., 2000)'
_computing_molecular_graphics 'SHELXL-97 (Sheldrick, 1997)'
_computing_publication_material 'SHELXL-97 (Sheldrick, 1997)'
_computing_structure_refinement 'SHELXL-97 (Sheldrick, 1997)'
_computing_structure_solution 'SHELXS-97 (Sheldrick, 1990)'
_diffrn_ambient_temperature 293(2)
_diffrn_measured_fraction_theta_full 0.986
_diffrn_measured_fraction_theta_max 0.986
_diffrn_measurement_device_type
;
Mercury
;
_diffrn_measurement_method dtprofit.ref
_diffrn_radiation_monochromator graphite
_diffrn_radiation_source 'fine-focus sealed tube'
_diffrn_radiation_type MoK\a
_diffrn_radiation_wavelength 0.71073
_diffrn_reflns_av_R_equivalents 0.0441
_diffrn_reflns_av_sigmaI/netI 0.0421
_diffrn_reflns_limit_h_max 13
_diffrn_reflns_limit_h_min -13
_diffrn_reflns_limit_k_max 15
_diffrn_reflns_limit_k_min -13
_diffrn_reflns_limit_l_max 28
_diffrn_reflns_limit_l_min -28
_diffrn_reflns_number 20292
_diffrn_reflns_theta_full 27.47
_diffrn_reflns_theta_max 27.47
_diffrn_reflns_theta_min 2.12
_diffrn_standards_decay_% none
_diffrn_standards_interval_count none
_diffrn_standards_interval_time none
_diffrn_standards_number none
_exptl_absorpt_coefficient_mu 6.070
_exptl_absorpt_correction_T_max 0.297
_exptl_absorpt_correction_T_min 0.242
_exptl_absorpt_correction_type empirical
_exptl_absorpt_process_details CrystalClear
_exptl_crystal_colour colorless
_exptl_crystal_density_diffrn 1.844
_exptl_crystal_density_method 'not measured'
_exptl_crystal_description block
_exptl_crystal_F_000 1472
_exptl_crystal_size_max 0.3
_exptl_crystal_size_mid 0.2
_exptl_crystal_size_min 0.2
_refine_diff_density_max 1.012
_refine_diff_density_min -1.170
_refine_diff_density_rms 0.175
_refine_ls_extinction_method none
_refine_ls_goodness_of_fit_ref 1.012
_refine_ls_hydrogen_treatment mixed
_refine_ls_matrix_type full
_refine_ls_number_parameters 319
_refine_ls_number_reflns 6113
_refine_ls_number_restraints 4
_refine_ls_restrained_S_all 1.012
_refine_ls_R_factor_all 0.0709
_refine_ls_R_factor_gt 0.0491
_refine_ls_shift/su_max 0.001
_refine_ls_shift/su_mean 0.000
_refine_ls_structure_factor_coef Fsqd
_refine_ls_weighting_details 'calc w=1/[\s^2^(Fo^2^)+(0.1118P)^2^+0.4121P] where P=(Fo^2^+2Fc^2^)/3'
_refine_ls_weighting_scheme calc
_refine_ls_wR_factor_gt 0.1446
_refine_ls_wR_factor_ref 0.1748
_reflns_number_gt 4547
_reflns_number_total 6113
_reflns_threshold_expression >2sigma(I)
_cod_data_source_file cg101550w_si_002.cif
_cod_data_source_block brlsbpz
_cod_original_sg_symbol_H-M P2(1)/n
_cod_database_code 4500459

loop_
_symmetry_equiv_pos_as_xyz
'x, y, z'
'-x+1/2, y+1/2, -z+1/2'
'-x, -y, -z'
'x-1/2, -y-1/2, z-1/2'

loop_
_atom_site_label
_atom_site_type_symbol
_atom_site_fract_x
_atom_site_fract_y
_atom_site_fract_z
_atom_site_U_iso_or_equiv
_atom_site_adp_type
_atom_site_occupancy
_atom_site_symmetry_multiplicity
_atom_site_calc_flag
_atom_site_refinement_flags
Br1 Br 0.36307(7) 0.47770(5) 0.29292(3) 0.0653(2) Uani 1 1 d .
S1 S 0.71184(12) 0.71413(12) 0.16607(5) 0.0491(3) Uani 1 1 d .
O1 O 0.1678(3) 0.6091(3) 0.20903(16) 0.0546(9) Uani 1 1 d .
N1 N 1.0800(4) 0.6595(4) 0.32035(19) 0.0502(10) Uani 1 1 d D
C1 C 0.2867(5) 0.6324(4) 0.1987(2) 0.0461(11) Uani 1 1 d .
Br2 Br 0.17741(6) 0.76952(5) 0.10231(3) 0.0606(2) Uani 1 1 d .
O2 O 0.7514(3) 0.7227(3) -0.09957(13) 0.0417(7) Uani 1 1 d .
N2 N 0.8396(4) 0.6972(3) 0.37294(18) 0.0421(8) Uani 1 1 d .
C2 C 0.3964(5) 0.5812(4) 0.2308(2) 0.0475(11) Uani 1 1 d .
CL3 Br 0.82210(9) 0.94701(6) -0.04026(3) 0.0909(3) Uani 1 1 d .
O3 O 0.7361(4) 0.8261(4) 0.18873(18) 0.0693(12) Uani 1 1 d .
N3 N 0.6605(3) 0.8129(3) 0.39222(17) 0.0426(9) Uani 1 1 d .
C3 C 0.5248(5) 0.6014(4) 0.2191(2) 0.0460(10) Uani 1 1 d .
H3 H 0.5947 0.5627 0.2411 0.055 Uiso 1 1 calc R
CL4 Br 0.65193(5) 0.49796(4) -0.05734(2) 0.04591(17) Uani 1 1 d .
O4 O 0.7920(3) 0.6248(4) 0.19216(15) 0.0636(11) Uani 1 1 d .
N4 N 0.4241(4) 0.9251(4) 0.35305(18) 0.0425(8) Uani 1 1 d D
C4 C 0.5492(5) 0.6782(4) 0.1752(2) 0.0444(10) Uani 1 1 d .
C5 C 0.4451(5) 0.7326(4) 0.1421(2) 0.0420(10) Uani 1 1 d .
H5 H 0.4618 0.7868 0.1123 0.050 Uiso 1 1 calc R
C6 C 0.3189(5) 0.7074(4) 0.1528(2) 0.0429(10) Uani 1 1 d .
C7 C 0.7415(4) 0.7204(4) -0.0413(2) 0.0382(9) Uani 1 1 d .
C8 C 0.7710(5) 0.8138(4) -0.0029(2) 0.0453(10) Uani 1 1 d .
C9 C 0.7628(5) 0.8125(4) 0.0594(2) 0.0459(11) Uani 1 1 d .
H9 H 0.7857 0.8768 0.0831 0.055 Uiso 1 1 calc R
C10 C 0.7215(4) 0.7180(4) 0.0867(2) 0.0415(10) Uani 1 1 d .
C11 C 0.6892(4) 0.6221(4) 0.05193(19) 0.0398(9) Uani 1 1 d .
H11 H 0.6610 0.5560 0.0706 0.048 Uiso 1 1 calc R
C12 C 0.6995(4) 0.6268(4) -0.00966(19) 0.0370(9) Uani 1 1 d .
C13 C 1.0004(6) 0.5675(5) 0.3416(3) 0.0618(14) Uani 1 1 d .
H13A H 1.0581 0.5048 0.3556 0.074 Uiso 1 1 calc R
H13B H 0.9392 0.5407 0.3074 0.074 Uiso 1 1 calc R
C14 C 0.9244(5) 0.6054(5) 0.3932(3) 0.0591(14) Uani 1 1 d .
H14A H 0.8714 0.5429 0.4068 0.071 Uiso 1 1 calc R
H14B H 0.9854 0.6295 0.4281 0.071 Uiso 1 1 calc R
C15 C 0.9188(5) 0.7911(4) 0.3563(2) 0.0489(11) Uani 1 1 d .
H15A H 0.9785 0.8143 0.3919 0.059 Uiso 1 1 calc R
H15B H 0.8617 0.8550 0.3437 0.059 Uiso 1 1 calc R
C16 C 0.9970(5) 0.7572(5) 0.3043(2) 0.0560(13) Uani 1 1 d .
H16A H 0.9365 0.7395 0.2680 0.067 Uiso 1 1 calc R
H16B H 1.0527 0.8203 0.2937 0.067 Uiso 1 1 calc R
C17 C 0.5852(4) 0.8662(5) 0.4370(2) 0.0469(11) Uani 1 1 d .
H17A H 0.6445 0.8928 0.4720 0.056 Uiso 1 1 calc R
H17B H 0.5234 0.8120 0.4524 0.056 Uiso 1 1 calc R
C18 C 0.5104(5) 0.9636(5) 0.4073(2) 0.0507(12) Uani 1 1 d .
H18A H 0.4568 0.9989 0.4372 0.061 Uiso 1 1 calc R
H18B H 0.5727 1.0200 0.3944 0.061 Uiso 1 1 calc R
C19 C 0.4998(5) 0.8634(5) 0.3103(2) 0.0524(12) Uani 1 1 d .
H19A H 0.5616 0.9147 0.2926 0.063 Uiso 1 1 calc R
H19B H 0.4398 0.8333 0.2765 0.063 Uiso 1 1 calc R
C20 C 0.5748(5) 0.7687(5) 0.3423(2) 0.0511(12) Uani 1 1 d .
H20A H 0.5132 0.7148 0.3581 0.061 Uiso 1 1 calc R
H20B H 0.6267 0.7293 0.3132 0.061 Uiso 1 1 calc R
C21 C 0.7517(5) 0.7295(5) 0.4181(2) 0.0497(12) Uani 1 1 d .
H21A H 0.8027 0.7602 0.4547 0.060 Uiso 1 1 calc R
H21B H 0.7032 0.6634 0.4308 0.060 Uiso 1 1 calc R
H1A H 1.140(4) 0.686(5) 0.347(2) 0.060 Uiso 1 1 d D
H4A H 0.394(5) 0.988(3) 0.336(3) 0.060 Uiso 1 1 d D
H1B H 1.119(5) 0.632(5) 0.2900(18) 0.060 Uiso 1 1 d D
H4B H 0.364(4) 0.876(4) 0.362(3) 0.060 Uiso 1 1 d D

loop_
_atom_site_aniso_label
_atom_site_aniso_U_11
_atom_site_aniso_U_22
_atom_site_aniso_U_33
_atom_site_aniso_U_23
_atom_site_aniso_U_13
_atom_site_aniso_U_12
Br1 0.0880(4) 0.0603(4) 0.0518(3) 0.0093(2) 0.0288(3) -0.0017(3)
S1 0.0485(6) 0.0692(8) 0.0299(5) -0.0102(5) 0.0059(5) -0.0122(6)
O1 0.0494(17) 0.068(2) 0.0493(19) -0.0167(17) 0.0185(15) -0.0119(17)
N1 0.043(2) 0.069(3) 0.039(2) -0.017(2) 0.0093(17) -0.007(2)
C1 0.052(2) 0.050(3) 0.037(2) -0.017(2) 0.012(2) -0.008(2)
Br2 0.0648(3) 0.0596(4) 0.0562(4) -0.0086(2) -0.0006(3) 0.0134(3)
O2 0.0437(16) 0.0515(19) 0.0304(15) 0.0014(13) 0.0060(13) 0.0017(14)
N2 0.0383(18) 0.043(2) 0.046(2) -0.0002(17) 0.0110(16) 0.0022(16)
C2 0.063(3) 0.046(3) 0.035(2) -0.0083(19) 0.018(2) -0.006(2)
CL3 0.1485(7) 0.0640(4) 0.0616(4) 0.0043(3) 0.0173(4) -0.0474(4)
O3 0.077(2) 0.082(3) 0.051(2) -0.030(2) 0.0166(19) -0.032(2)
N3 0.0390(17) 0.052(2) 0.036(2) -0.0066(17) -0.0006(16) 0.0041(17)
C3 0.055(3) 0.051(3) 0.032(2) -0.0067(19) 0.005(2) -0.003(2)
CL4 0.0534(3) 0.0440(3) 0.0394(3) -0.00960(18) -0.0006(2) 0.00011(19)
O4 0.0530(19) 0.099(3) 0.0380(19) 0.0079(19) -0.0002(16) 0.002(2)
N4 0.0365(18) 0.049(2) 0.042(2) 0.0030(18) 0.0027(16) 0.0003(17)
C4 0.048(2) 0.054(3) 0.032(2) -0.0118(19) 0.0065(19) -0.003(2)
C5 0.054(3) 0.042(2) 0.030(2) -0.0044(18) 0.009(2) -0.007(2)
C6 0.052(2) 0.043(2) 0.034(2) -0.0098(18) 0.008(2) -0.001(2)
C7 0.035(2) 0.042(2) 0.038(2) -0.0011(18) 0.0049(18) 0.0035(18)
C8 0.051(2) 0.047(3) 0.039(2) 0.000(2) 0.004(2) -0.014(2)
C9 0.049(2) 0.046(3) 0.043(2) -0.012(2) 0.005(2) -0.008(2)
C10 0.041(2) 0.052(3) 0.032(2) -0.0077(19) 0.0072(18) -0.007(2)
C11 0.040(2) 0.045(2) 0.035(2) -0.0025(19) 0.0058(18) -0.0046(18)
C12 0.0353(19) 0.043(2) 0.032(2) -0.0064(18) 0.0000(16) 0.0057(17)
C13 0.058(3) 0.051(3) 0.079(4) -0.008(3) 0.020(3) -0.003(2)
C14 0.060(3) 0.050(3) 0.071(4) 0.011(3) 0.026(3) 0.006(2)
C15 0.039(2) 0.056(3) 0.052(3) 0.004(2) 0.006(2) -0.003(2)
C16 0.047(3) 0.078(4) 0.043(3) 0.007(3) 0.004(2) -0.003(3)
C17 0.038(2) 0.066(3) 0.036(2) -0.010(2) -0.0006(18) 0.003(2)
C18 0.043(2) 0.054(3) 0.055(3) -0.011(2) 0.007(2) -0.003(2)
C19 0.049(2) 0.073(3) 0.035(2) -0.003(2) 0.005(2) 0.007(2)
C20 0.052(3) 0.059(3) 0.041(3) -0.015(2) -0.003(2) 0.003(2)
C21 0.041(2) 0.060(3) 0.049(3) 0.001(2) 0.013(2) 0.008(2)

loop_
_atom_type_symbol
_atom_type_description
_atom_type_scat_dispersion_real
_atom_type_scat_dispersion_imag
_atom_type_scat_source
C C 0.0033 0.0016 'International Tables Vol C Tables 4.2.6.8 and 6.1.1.4'
H H 0.0000 0.0000 'International Tables Vol C Tables 4.2.6.8 and 6.1.1.4'
N N 0.0061 0.0033 'International Tables Vol C Tables 4.2.6.8 and 6.1.1.4'
O O 0.0106 0.0060 'International Tables Vol C Tables 4.2.6.8 and 6.1.1.4'
S S 0.1246 0.1234 'International Tables Vol C Tables 4.2.6.8 and 6.1.1.4'
Br Br -0.2901 2.4595 'International Tables Vol C Tables 4.2.6.8 and 6.1.1.4'

loop_
_geom_angle_atom_site_label_1
_geom_angle_atom_site_label_2
_geom_angle_atom_site_label_3
_geom_angle
O4 S1 O3 118.7(3)
O4 S1 C4 106.7(2)
O3 S1 C4 108.9(2)
O4 S1 C10 109.5(2)
O3 S1 C10 107.1(2)
C4 S1 C10 105.1(2)
C16 N1 C13 110.2(4)
O1 C1 C6 123.3(5)
O1 C1 C2 122.7(5)
C6 C1 C2 113.9(4)
C14 N2 C21 112.7(4)
C14 N2 C15 109.3(4)
C21 N2 C15 111.2(4)
C3 C2 C1 124.1(5)
C3 C2 Br1 118.9(4)
C1 C2 Br1 117.1(3)
C20 N3 C21 111.9(4)
C20 N3 C17 110.5(4)
C21 N3 C17 113.7(4)
C4 C3 C2 118.9(5)
C19 N4 C18 110.8(4)
C3 C4 C5 120.0(4)
C3 C4 S1 118.8(4)
C5 C4 S1 121.1(4)
C6 C5 C4 119.8(4)
C5 C6 C1 123.2(5)
C5 C6 Br2 119.9(4)
C1 C6 Br2 116.8(4)
O2 C7 C12 124.1(4)
O2 C7 C8 122.6(4)
C12 C7 C8 113.3(4)
C9 C8 C7 123.5(4)
C9 C8 CL3 119.0(4)
C7 C8 CL3 117.5(3)
C10 C9 C8 119.7(4)
C9 C10 C11 120.4(4)
C9 C10 S1 120.4(4)
C11 C10 S1 119.2(4)
C12 C11 C10 118.0(4)
C11 C12 C7 125.2(4)
C11 C12 CL4 118.1(3)
C7 C12 CL4 116.7(3)
N1 C13 C14 110.7(4)
N2 C14 C13 109.7(5)
N2 C15 C16 109.2(4)
N1 C16 C15 111.7(4)
N3 C17 C18 109.1(4)
N4 C18 C17 110.3(4)
N4 C19 C20 110.9(4)
N3 C20 C19 109.2(4)
N2 C21 N3 109.5(4)

loop_
_geom_bond_atom_site_label_1
_geom_bond_atom_site_label_2
_geom_bond_distance
Br1 C2 1.901(5)
S1 O4 1.439(4)
S1 O3 1.447(4)
S1 C4 1.756(5)
S1 C10 1.757(4)
O1 C1 1.294(5)
N1 C16 1.473(7)
N1 C13 1.475(7)
C1 C6 1.414(7)
C1 C2 1.415(7)
Br2 C6 1.900(5)
O2 C7 1.295(5)
N2 C14 1.450(6)
N2 C21 1.455(6)
N2 C15 1.456(6)
C2 C3 1.388(7)
CL3 C8 1.893(5)
N3 C20 1.444(6)
N3 C21 1.452(6)
N3 C17 1.455(6)
C3 C4 1.374(7)
CL4 C12 1.907(4)
N4 C19 1.474(6)
N4 C18 1.495(6)
C4 C5 1.401(7)
C5 C6 1.372(6)
C7 C12 1.408(6)
C7 C8 1.419(6)
C8 C9 1.381(7)
C9 C10 1.369(7)
C10 C11 1.405(6)
C11 C12 1.369(6)
C13 C14 1.504(8)
C15 C16 1.511(7)
C17 C18 1.514(7)
C19 C20 1.511(7)
